data_7150548
loop_
_publ_author_name
'Kaiser, Jasper'
'van Esseveldt, Bart C. J.'
'Segers, Margot J. A.'
'van Delft, Floris L.'
'Smits, Jan M. M.'
'Butterworth, Sam'
'Rutjes, Floris P. J. T.'

_publ_section_title
;
 Synthesis and aromatisation of cyclic enediyne-containing amino acids
;
_journal_issue 4
_journal_name_full 'Organic &amp; Biomolecular Chemistry'
_journal_page_first 695
_journal_page_last 705
_journal_paper_doi 10.1039/b815176h
_journal_volume 7
_journal_year 2009
_chemical_formula_sum 'C24 H23 N O4 S'
_chemical_formula_weight 421.49
_chemical_name_systematic
;
?
;
_space_group_IT_number 2
_symmetry_cell_setting triclinic
_symmetry_space_group_name_Hall '-P 1'
_symmetry_space_group_name_H-M 'P -1'
_atom_sites_solution_hydrogens geom
_atom_sites_solution_primary direct
_atom_sites_solution_secondary difmap
_audit_creation_date 2006-07-27
_audit_creation_method 'SHELXL, adapted and expanded'
_cell_angle_alpha 69.128(6)
_cell_angle_beta 70.351(5)
_cell_angle_gamma 84.942(5)
_cell_formula_units_Z 2
_cell_length_a 8.4021(5)
_cell_length_b 11.9570(9)
_cell_length_c 12.0405(8)
_cell_measurement_reflns_used 115
_cell_measurement_temperature 208(2)
_cell_measurement_theta_max 27.500
_cell_measurement_theta_min 2.580
_cell_volume 1063.75(14)
_computing_data_collection
;
Nonius "Collect" program suite (Nonius, 1999)
;
_computing_data_reduction
;
Nonius "EvalCCD" program suite (Duisenberg, 1998)
;
_computing_molecular_graphics
;
PLATON (Spek, 2003)
;
_computing_structure_refinement 'SHELXL-97 (Sheldrick, 1997)'
_computing_structure_solution
;
DIRDIF (Beurskens et al., 1996),
PATTY (Beurskens et al., 1987)
;
_diffrn_ambient_temperature 208(2)
_diffrn_detector_area_resol_mean 18.4
_diffrn_measured_fraction_theta_full 0.996
_diffrn_measured_fraction_theta_max 0.996
_diffrn_measurement_device 'Nonius KappaCCD'
_diffrn_measurement_method 'area detector \f and \w scan'
_diffrn_radiation_monochromator graphite
_diffrn_radiation_source 'fine-focus sealed tube'
_diffrn_radiation_type MoK\a
_diffrn_radiation_wavelength 0.71073
_diffrn_reflns_av_R_equivalents 0.0199
_diffrn_reflns_av_sigmaI/netI 0.0156
_diffrn_reflns_limit_h_max 10
_diffrn_reflns_limit_h_min -10
_diffrn_reflns_limit_k_max 15
_diffrn_reflns_limit_k_min -15
_diffrn_reflns_limit_l_max 15
_diffrn_reflns_limit_l_min -15
_diffrn_reflns_number 27752
_diffrn_reflns_theta_full 25.00
_diffrn_reflns_theta_max 27.50
_diffrn_reflns_theta_min 2.58
_diffrn_standards_decay_% 0.000
_diffrn_standards_interval_time 0
_diffrn_standards_number 0
_exptl_absorpt_coefficient_mu 0.183
_exptl_absorpt_correction_T_max 0.9422
_exptl_absorpt_correction_T_min 0.8059
_exptl_absorpt_correction_type multi-scan
_exptl_absorpt_process_details 'SADABS multiscan (Sheldrick, 1996)'
_exptl_crystal_colour 'translucent light yellow'
_exptl_crystal_density_diffrn 1.316
_exptl_crystal_density_method 'not measured'
_exptl_crystal_description 'rather regular large fragment'
_exptl_crystal_F_000 444
_exptl_crystal_size_max 0.63
_exptl_crystal_size_mid 0.46
_exptl_crystal_size_min 0.33
_refine_diff_density_max 0.238
_refine_diff_density_min -0.390
_refine_diff_density_rms 0.045
_refine_ls_extinction_method none
_refine_ls_goodness_of_fit_all 1.083
_refine_ls_goodness_of_fit_ref 1.083
_refine_ls_hydrogen_treatment constr
_refine_ls_matrix_type full
_refine_ls_number_parameters 273
_refine_ls_number_reflns 4862
_refine_ls_number_restraints 0
_refine_ls_restrained_S_all 1.083
_refine_ls_R_factor_all 0.0486
_refine_ls_R_factor_gt 0.0364
_refine_ls_R_factor_obs 0.0364
_refine_ls_shift/esd_max 0.001
_refine_ls_shift/esd_mean 0.000
_refine_ls_shift/su_max 0.001
_refine_ls_shift/su_mean 0.000
_refine_ls_structure_factor_coef Fsqd
_refine_ls_weighting_details
;
w=1/[\s^2^(Fo^2^)+(0.0407P)^2^+0.4145P] where P=(Fo^2^+2Fc^2^)/3
;
_refine_ls_weighting_scheme calc
_refine_ls_wR_factor_all 0.0967
_refine_ls_wR_factor_gt 0.0888
_refine_ls_wR_factor_obs 0.0888
_refine_ls_wR_factor_ref 0.0967
_reflns_number_gt 4028
_reflns_number_observed 4028
_reflns_number_total 4862
_reflns_observed_criterion >2sigma(I)
_reflns_threshold_expression >2sigma(I)
_cod_data_source_file b815176h.txt
_cod_data_source_block JK93
_cod_depositor_comments
;
The following automatic conversions were performed:
'_geom_angle_publ_flag' value 'Y' changed to 'y' according to
'/home/saulius/struct/CIF-dictionaries/cif_core.dic' dictionary named
'cif_core.dic' version 2.4.1 from 2010-06-29 (44
times).

'_geom_bond_publ_flag' value 'Y' changed to 'y' according to
'/home/saulius/struct/CIF-dictionaries/cif_core.dic' dictionary named
'cif_core.dic' version 2.4.1 from 2010-06-29 (32 times).

Automatic conversion script
Id: cif_fix_enum 1527 2010-12-29 10:47:43Z saulius 
;
_cod_original_cell_volume 1063.76(12)
_cod_database_code 7150548

loop_
_symmetry_equiv_pos_as_xyz
'x, y, z'
'-x, -y, -z'

loop_
_atom_site_label
_atom_site_type_symbol
_atom_site_fract_x
_atom_site_fract_y
_atom_site_fract_z
_atom_site_U_iso_or_equiv
_atom_site_adp_type
_atom_site_occupancy
_atom_site_calc_flag
_atom_site_refinement_flags
_atom_site_disorder_assembly
_atom_site_disorder_group
S1 S 1.09877(4) 0.25211(3) 0.13884(3) 0.02866(10) Uani 1 d . . .
O1 O 1.24894(13) 0.19086(11) 0.15118(10) 0.0399(3) Uani 1 d . . .
O2 O 1.10912(14) 0.36109(10) 0.03673(9) 0.0373(3) Uani 1 d . . .
O3 O 0.78260(12) 0.03935(9) 0.54747(9) 0.0322(2) Uani 1 d . . .
O4 O 0.68950(13) 0.16261(9) 0.39477(10) 0.0341(2) Uani 1 d . . .
N1 N 1.00528(14) 0.28246(10) 0.26634(10) 0.0252(2) Uani 1 d . . .
C1 C 0.90197(17) 0.38908(12) 0.26017(13) 0.0264(3) Uani 1 d . . .
H1A H 0.8128 0.3750 0.3415 0.032 Uiso 1 calc R . .
H1B H 0.8475 0.4023 0.1964 0.032 Uiso 1 calc R . .
C2 C 1.0064(2) 0.49992(13) 0.22802(15) 0.0346(3) Uani 1 d . . .
H2A H 1.0843 0.5211 0.1415 0.041 Uiso 1 calc R . .
H2B H 1.0740 0.4829 0.2841 0.041 Uiso 1 calc R . .
C3 C 0.8951(2) 0.60564(13) 0.24086(15) 0.0431(4) Uani 1 d . . .
H3A H 0.9666 0.6784 0.2074 0.052 Uiso 1 calc R . .
H3B H 0.8195 0.6178 0.1911 0.052 Uiso 1 calc R . .
C4 C 0.7946(2) 0.58548(13) 0.37178(16) 0.0375(3) Uani 1 d . . .
C5 C 0.7219(2) 0.55890(14) 0.48140(16) 0.0359(3) Uani 1 d . . .
C6 C 0.65069(18) 0.51313(15) 0.61537(15) 0.0345(3) Uani 1 d . . .
C7 C 0.5501(2) 0.58094(18) 0.68352(18) 0.0461(4) Uani 1 d . . .
H7 H 0.5240 0.6592 0.6411 0.055 Uiso 1 calc R . .
C8 C 0.4884(2) 0.5338(2) 0.81314(19) 0.0548(5) Uani 1 d . . .
H8 H 0.4223 0.5810 0.8584 0.066 Uiso 1 calc R . .
C9 C 0.5221(2) 0.4190(2) 0.87682(18) 0.0518(5) Uani 1 d . . .
H9 H 0.4776 0.3874 0.9651 0.062 Uiso 1 calc R . .
C10 C 0.6213(2) 0.35031(17) 0.81126(16) 0.0433(4) Uani 1 d . . .
H10 H 0.6442 0.2716 0.8550 0.052 Uiso 1 calc R . .
C11 C 0.68809(19) 0.39649(14) 0.68044(14) 0.0336(3) Uani 1 d . . .
C12 C 0.8007(2) 0.32802(13) 0.61298(14) 0.0333(3) Uani 1 d . . .
C13 C 0.90235(19) 0.27746(13) 0.55392(14) 0.0321(3) Uani 1 d . . .
C14 C 1.02937(18) 0.21572(13) 0.48205(13) 0.0299(3) Uani 1 d . . .
H14A H 1.0555 0.1416 0.5411 0.036 Uiso 1 calc R . .
H14B H 1.1331 0.2663 0.4379 0.036 Uiso 1 calc R . .
C15 C 0.97842(16) 0.18400(11) 0.38487(12) 0.0235(3) Uani 1 d . . .
H15 H 1.0538 0.1201 0.3656 0.028 Uiso 1 calc R . .
C16 C 0.79894(16) 0.13053(11) 0.44036(12) 0.0242(3) Uani 1 d . . .
C17 C 0.6194(2) -0.02297(17) 0.60851(17) 0.0492(5) Uani 1 d . . .
H17A H 0.5315 0.0342 0.6200 0.074 Uiso 1 calc R . .
H17B H 0.6156 -0.0812 0.6898 0.074 Uiso 1 calc R . .
H17C H 0.6016 -0.0637 0.5567 0.074 Uiso 1 calc R . .
C18 C 0.96552(19) 0.14908(13) 0.13500(13) 0.0310(3) Uani 1 d . . .
C19 C 0.9889(2) 0.02748(15) 0.18332(18) 0.0451(4) Uani 1 d . . .
H19 H 1.0802 -0.0002 0.2132 0.054 Uiso 1 calc R . .
C20 C 0.8779(3) -0.05227(17) 0.1873(2) 0.0571(5) Uani 1 d . . .
H20 H 0.8931 -0.1348 0.2213 0.069 Uiso 1 calc R . .
C21 C 0.7436(3) -0.01402(18) 0.14217(18) 0.0519(5) Uani 1 d . . .
C22 C 0.7219(2) 0.10796(18) 0.09467(16) 0.0465(4) Uani 1 d . . .
H22 H 0.6306 0.1355 0.0648 0.056 Uiso 1 calc R . .
C23 C 0.8318(2) 0.19010(15) 0.09029(14) 0.0372(3) Uani 1 d . . .
H23 H 0.8159 0.2727 0.0574 0.045 Uiso 1 calc R . .
C24 C 0.6249(3) -0.1030(2) 0.1450(3) 0.0802(8) Uani 1 d . . .
H24A H 0.5175 -0.0665 0.1438 0.120 Uiso 1 calc R . .
H24B H 0.6073 -0.1727 0.2210 0.120 Uiso 1 calc R . .
H24C H 0.6735 -0.1272 0.0721 0.120 Uiso 1 calc R . .

loop_
_atom_site_aniso_label
_atom_site_aniso_U_11
_atom_site_aniso_U_22
_atom_site_aniso_U_33
_atom_site_aniso_U_23
_atom_site_aniso_U_13
_atom_site_aniso_U_12
S1 0.02733(18) 0.03136(19) 0.02303(17) -0.00732(14) -0.00463(13) -0.00158(13)
O1 0.0287(5) 0.0517(7) 0.0347(6) -0.0154(5) -0.0056(4) 0.0059(5)
O2 0.0421(6) 0.0369(6) 0.0230(5) -0.0023(4) -0.0047(4) -0.0074(5)
O3 0.0252(5) 0.0319(5) 0.0290(5) 0.0021(4) -0.0081(4) -0.0052(4)
O4 0.0304(5) 0.0324(5) 0.0370(6) -0.0027(4) -0.0163(4) -0.0048(4)
N1 0.0279(6) 0.0228(5) 0.0219(5) -0.0054(4) -0.0066(4) -0.0013(4)
C1 0.0283(7) 0.0234(6) 0.0276(7) -0.0070(5) -0.0115(5) 0.0004(5)
C2 0.0405(8) 0.0247(7) 0.0332(8) -0.0052(6) -0.0088(6) -0.0068(6)
C3 0.0682(11) 0.0230(7) 0.0337(8) -0.0057(6) -0.0160(8) 0.0019(7)
C4 0.0487(9) 0.0282(7) 0.0405(9) -0.0125(7) -0.0207(7) 0.0039(6)
C5 0.0379(8) 0.0339(8) 0.0435(9) -0.0172(7) -0.0188(7) 0.0029(6)
C6 0.0275(7) 0.0454(9) 0.0386(8) -0.0217(7) -0.0123(6) -0.0024(6)
C7 0.0323(8) 0.0613(11) 0.0578(11) -0.0346(9) -0.0179(8) 0.0090(7)
C8 0.0283(8) 0.0957(16) 0.0568(12) -0.0516(12) -0.0089(8) 0.0078(9)
C9 0.0338(9) 0.0866(15) 0.0383(9) -0.0317(10) -0.0016(7) -0.0131(9)
C10 0.0426(9) 0.0542(10) 0.0332(8) -0.0159(7) -0.0075(7) -0.0165(8)
C11 0.0316(7) 0.0417(8) 0.0320(8) -0.0173(7) -0.0087(6) -0.0087(6)
C12 0.0415(8) 0.0335(8) 0.0281(7) -0.0103(6) -0.0141(6) -0.0061(6)
C13 0.0413(8) 0.0309(7) 0.0272(7) -0.0081(6) -0.0159(6) -0.0050(6)
C14 0.0312(7) 0.0314(7) 0.0294(7) -0.0084(6) -0.0141(6) -0.0021(6)
C15 0.0242(6) 0.0214(6) 0.0231(6) -0.0052(5) -0.0078(5) -0.0006(5)
C16 0.0266(6) 0.0210(6) 0.0245(6) -0.0076(5) -0.0078(5) -0.0004(5)
C17 0.0295(8) 0.0514(10) 0.0423(9) 0.0132(8) -0.0094(7) -0.0134(7)
C18 0.0364(7) 0.0316(7) 0.0247(7) -0.0126(6) -0.0060(6) -0.0007(6)
C19 0.0526(10) 0.0355(9) 0.0521(10) -0.0224(8) -0.0170(8) 0.0085(7)
C20 0.0722(13) 0.0343(9) 0.0693(13) -0.0282(9) -0.0173(11) 0.0001(9)
C21 0.0617(12) 0.0525(11) 0.0454(10) -0.0283(9) -0.0060(9) -0.0159(9)
C22 0.0470(10) 0.0610(11) 0.0339(9) -0.0164(8) -0.0127(7) -0.0122(8)
C23 0.0424(8) 0.0381(8) 0.0292(8) -0.0078(6) -0.0122(6) -0.0038(7)
C24 0.0892(17) 0.0786(16) 0.0856(18) -0.0475(14) -0.0156(14) -0.0321(14)

loop_
_atom_type_symbol
_atom_type_description
_atom_type_scat_dispersion_real
_atom_type_scat_dispersion_imag
_atom_type_scat_source
C C 0.0033 0.0016 'International Tables Vol C Tables 4.2.6.8 and 6.1.1.4'
H H 0.0000 0.0000 'International Tables Vol C Tables 4.2.6.8 and 6.1.1.4'
N N 0.0061 0.0033 'International Tables Vol C Tables 4.2.6.8 and 6.1.1.4'
O O 0.0106 0.0060 'International Tables Vol C Tables 4.2.6.8 and 6.1.1.4'
S S 0.1246 0.1234 'International Tables Vol C Tables 4.2.6.8 and 6.1.1.4'

loop_
_geom_angle_atom_site_label_1
_geom_angle_atom_site_label_2
_geom_angle_atom_site_label_3
_geom_angle
_geom_angle_site_symmetry_1
_geom_angle_site_symmetry_3
_geom_angle_publ_flag
O2 S1 O1 120.02(7) . . y
O2 S1 N1 106.24(6) . . y
O1 S1 N1 107.75(6) . . y
O2 S1 C18 108.76(7) . . y
O1 S1 C18 106.46(7) . . y
N1 S1 C18 106.98(6) . . y
C16 O3 C17 115.63(11) . . y
C15 N1 C1 120.31(11) . . y
C15 N1 S1 116.77(9) . . y
C1 N1 S1 119.39(9) . . y
N1 C1 C2 112.02(11) . . y
C1 C2 C3 111.60(13) . . y
C4 C3 C2 111.38(13) . . y
C5 C4 C3 173.33(17) . . y
C4 C5 C6 171.79(17) . . y
C7 C6 C11 118.97(15) . . y
C7 C6 C5 122.49(16) . . y
C11 C6 C5 118.51(14) . . y
C8 C7 C6 120.28(19) . . y
C9 C8 C7 120.84(17) . . y
C8 C9 C10 119.85(17) . . y
C9 C10 C11 120.51(18) . . y
C10 C11 C6 119.53(15) . . y
C10 C11 C12 120.43(15) . . y
C6 C11 C12 119.97(14) . . y
C13 C12 C11 175.42(16) . . y
C12 C13 C14 179.09(15) . . y
C13 C14 C15 115.18(12) . . y
N1 C15 C16 112.24(10) . . y
N1 C15 C14 113.53(11) . . y
C16 C15 C14 111.34(11) . . y
O4 C16 O3 124.51(12) . . y
O4 C16 C15 125.88(12) . . y
O3 C16 C15 109.59(11) . . y
C23 C18 C19 120.41(15) . . y
C23 C18 S1 119.57(12) . . y
C19 C18 S1 119.91(13) . . y
C20 C19 C18 119.47(17) . . y
C19 C20 C21 121.50(18) . . y
C22 C21 C20 118.16(16) . . y
C22 C21 C24 121.1(2) . . y
C20 C21 C24 120.7(2) . . y
C23 C22 C21 121.36(17) . . y
C22 C23 C18 119.08(16) . . y

loop_
_geom_bond_atom_site_label_1
_geom_bond_atom_site_label_2
_geom_bond_distance
_geom_bond_site_symmetry_2
_geom_bond_publ_flag
S1 O2 1.4225(11) . y
S1 O1 1.4269(11) . y
S1 N1 1.6253(12) . y
S1 C18 1.7583(15) . y
O3 C16 1.3327(16) . y
O3 C17 1.4448(17) . y
O4 C16 1.1921(16) . y
N1 C15 1.4515(16) . y
N1 C1 1.4714(17) . y
C1 C2 1.5122(19) . y
C2 C3 1.526(2) . y
C3 C4 1.458(2) . y
C4 C5 1.187(2) . y
C5 C6 1.428(2) . y
C6 C7 1.390(2) . y
C6 C11 1.403(2) . y
C7 C8 1.379(3) . y
C8 C9 1.371(3) . y
C9 C10 1.375(3) . y
C10 C11 1.393(2) . y
C11 C12 1.430(2) . y
C12 C13 1.187(2) . y
C13 C14 1.459(2) . y
C14 C15 1.5420(18) . y
C15 C16 1.5223(18) . y
C18 C23 1.383(2) . y
C18 C19 1.384(2) . y
C19 C20 1.370(3) . y
C20 C21 1.386(3) . y
C21 C22 1.384(3) . y
C21 C24 1.505(3) . y
C22 C23 1.382(2) . y

loop_
_cod_related_entry_id
_cod_related_entry_database
_cod_related_entry_code
1 ChemSpider 25942272
